data_1530130
loop_
_publ_author_name
'Kanno, R.'
'Takeda, Y.'
'Suyama, R.'
'Yamamoto, O.'
'Takahashi, A.'
'Kume, S.'

_publ_section_title
;
 Structure, ionic conductivity, and phase transformation in new polymorphs
 of the double chloride spinel, Li2 Fe Cl4
;
_journal_name_full 'Journal of Solid State Chemistry'
_journal_page_first 363
_journal_page_last 375
_journal_volume 72
_journal_year 1988
_chemical_formula_sum 'Cl4 Fe Li2'
_chemical_name_systematic 'Li2 Fe Cl4'
_space_group_IT_number 74
_symmetry_space_group_name_Hall '-I 2b 2'
_symmetry_space_group_name_H-M 'I m m a'
_cell_angle_alpha 90
_cell_angle_beta 90
_cell_angle_gamma 90
_cell_formula_units_Z 4
_cell_length_a 7.3067
_cell_length_b 7.3158
_cell_length_c 10.3323
_cell_volume 552.306
_citation_journal_id_ASTM JSSCBI
_cod_data_source_file Kanno_JSSCBI_1988_1564.cif
_cod_data_source_block Cl4Fe1Li2
_cod_original_cell_volume 552.3065
_cod_original_formula_sum 'Cl4 Fe1 Li2'
_cod_database_code 1530130

loop_
_symmetry_equiv_pos_as_xyz
x,y,z
-x,-y+1/2,z
x,-y,-z
-x,y+1/2,-z
-x,-y,-z
x,y-1/2,-z
-x,y,z
x,-y-1/2,z
x+1/2,y+1/2,z+1/2
-x+1/2,-y+1,z+1/2
x+1/2,-y+1/2,-z+1/2
-x+1/2,y+1,-z+1/2
-x+1/2,-y+1/2,-z+1/2
x+1/2,y,-z+1/2
-x+1/2,y+1/2,z+1/2
x+1/2,-y,z+1/2

loop_
_atom_site_label
_atom_site_type_symbol
_atom_site_fract_x
_atom_site_fract_y
_atom_site_fract_z
_atom_site_occupancy
_atom_site_U_iso_or_equiv
Cl1 Cl-1 0 -0.015 0.245 1 0.0
Fe1 Fe+2 0 0 0.5 0.12 0.0
Li3 Li+1 0.25 0.25 0.75 0.12 0.0
Cl2 Cl-1 0.251 0.25 -0.005 1 0.0
Li2 Li+1 0 0 0.5 0.88 0.0
Fe2 Fe+2 0.25 0.25 0.75 0.88 0.0
Li1 Li+1 0.146 0.25 0.196 0.5 0.0
